data_7016012
loop_
_publ_author_name
'Gan, Xin'
'Chi, Shao-Ming'
'Mu, Wei-Hua'
'Yao, Jia-Can'
'Quan, Li'
'Li, Cong'
'Bian, Zhao-Yong'
'Chen, Yong'
'Fu, Wen-Fu'

_publ_section_title
;
 Cu(i) and Pb(ii) complexes containing new tris(7-naphthyridyl)methane
 derivatives: Synthesis, structures, spectroscopy and geometric
 conversion.
;
_journal_issue 28
_journal_name_full 'Dalton transactions (Cambridge, England : 2003)'
_journal_page_first 7365
_journal_page_last 7374
_journal_paper_doi 10.1039/c0dt01747g
_journal_volume 40
_journal_year 2011
_chemical_formula_sum 'C31 H28 Cl3 N8 O7.5 Pb'
_chemical_formula_weight 946.15
_chemical_name_systematic
;
?
;
_space_group_IT_number 14
_symmetry_cell_setting monoclinic
_symmetry_space_group_name_Hall '-P 2yn'
_symmetry_space_group_name_H-M 'P 1 21/n 1'
_atom_sites_solution_hydrogens geom
_atom_sites_solution_primary direct
_atom_sites_solution_secondary difmap
_audit_creation_method SHELXL-97
_cell_angle_alpha 90.00
_cell_angle_beta 93.953(2)
_cell_angle_gamma 90.00
_cell_formula_units_Z 4
_cell_length_a 9.8676(10)
_cell_length_b 19.013(2)
_cell_length_c 19.500(2)
_cell_measurement_reflns_used 4305
_cell_measurement_temperature 298(2)
_cell_measurement_theta_max 25.053
_cell_measurement_theta_min 2.333
_cell_volume 3649.7(7)
_computing_cell_refinement 'Bruker SMART'
_computing_data_collection 'Bruker SMART'
_computing_data_reduction 'Bruker SAINT'
_computing_molecular_graphics 'Bruker SHELXTL'
_computing_publication_material 'Bruker SHELXTL'
_computing_structure_refinement 'SHELXL-97 (Sheldrick, 1997)'
_computing_structure_solution 'SHELXS-97 (Sheldrick, 1990)'
_diffrn_ambient_temperature 298(2)
_diffrn_measured_fraction_theta_full 0.998
_diffrn_measured_fraction_theta_max 0.998
_diffrn_measurement_device_type 'CCD area detector'
_diffrn_measurement_method 'phi and omega scans'
_diffrn_radiation_monochromator graphite
_diffrn_radiation_source 'fine-focus sealed tube'
_diffrn_radiation_type MoK\a
_diffrn_radiation_wavelength 0.71073
_diffrn_reflns_av_R_equivalents 0.0700
_diffrn_reflns_av_sigmaI/netI 0.0897
_diffrn_reflns_limit_h_max 11
_diffrn_reflns_limit_h_min -10
_diffrn_reflns_limit_k_max 22
_diffrn_reflns_limit_k_min -11
_diffrn_reflns_limit_l_max 23
_diffrn_reflns_limit_l_min -23
_diffrn_reflns_number 17667
_diffrn_reflns_theta_full 25.01
_diffrn_reflns_theta_max 25.01
_diffrn_reflns_theta_min 1.50
_exptl_absorpt_coefficient_mu 4.900
_exptl_absorpt_correction_T_max 0.5269
_exptl_absorpt_correction_T_min 0.3986
_exptl_absorpt_correction_type multi-scan
_exptl_absorpt_process_details sadabs
_exptl_crystal_colour yellow
_exptl_crystal_density_diffrn 1.722
_exptl_crystal_density_method 'not measured'
_exptl_crystal_F_000 1852
_exptl_crystal_size_max 0.23
_exptl_crystal_size_mid 0.20
_exptl_crystal_size_min 0.15
_refine_diff_density_max 2.531
_refine_diff_density_min -1.908
_refine_diff_density_rms 0.165
_refine_ls_extinction_method none
_refine_ls_goodness_of_fit_ref 1.076
_refine_ls_hydrogen_treatment constr
_refine_ls_matrix_type full
_refine_ls_number_parameters 480
_refine_ls_number_reflns 6423
_refine_ls_number_restraints 0
_refine_ls_restrained_S_all 1.076
_refine_ls_R_factor_all 0.1015
_refine_ls_R_factor_gt 0.0640
_refine_ls_shift/su_max 0.001
_refine_ls_shift/su_mean 0.000
_refine_ls_structure_factor_coef Fsqd
_refine_ls_weighting_details 'calc w=1/[\s^2^(Fo^2^)+(0.0393P)^2^+33.6230P] where P=(Fo^2^+2Fc^2^)/3'
_refine_ls_weighting_scheme calc
_refine_ls_wR_factor_gt 0.1387
_refine_ls_wR_factor_ref 0.1558
_reflns_number_gt 4232
_reflns_number_total 6423
_reflns_threshold_expression >2sigma(I)
_cod_data_source_file c0dt01747g.txt
_cod_data_source_block complex-3
_cod_depositor_comments
;
The following automatic conversions were performed:

'_symmetry_cell_setting' value 'Monoclinic' changed to 'monoclinic'
according to /home/saulius/struct/CIF-dictionaries/cif_core.dic
dictionary named 'cif_core.dic' version 2.4.1 from 2010-06-29.

Automatic conversion script
Id: cif_fix_values 1715 2011-07-08 13:25:40Z adriana 
;
_cod_original_cell_volume 3649.8(7)
_cod_original_sg_symbol_H-M P2(1)/n
_cod_original_formula_sum 'C31 H28 Cl3 N8 O7.50 Pb'
_cod_database_code 7016012

loop_
_symmetry_equiv_pos_as_xyz
'x, y, z'
'-x+1/2, y+1/2, -z+1/2'
'-x, -y, -z'
'x-1/2, -y-1/2, z-1/2'

loop_
_atom_site_label
_atom_site_type_symbol
_atom_site_fract_x
_atom_site_fract_y
_atom_site_fract_z
_atom_site_U_iso_or_equiv
_atom_site_adp_type
_atom_site_occupancy
_atom_site_symmetry_multiplicity
_atom_site_calc_flag
_atom_site_refinement_flags
_atom_site_disorder_assembly
_atom_site_disorder_group
Pb1 Pb 0.11840(4) 0.75968(2) 0.18871(3) 0.04465(17) Uani 1 1 d . . .
Cl1 Cl -0.0582(4) 0.5524(2) 0.3180(3) 0.0941(14) Uani 1 1 d . . .
Cl2 Cl 0.323(2) 0.4117(7) 1.0263(7) 0.176(7) Uani 0.70(3) 1 d P A 1
Cl3 Cl 0.270(2) 0.5339(7) 0.9398(6) 0.178(8) Uani 0.70(3) 1 d P A 1
Cl2' Cl 0.424(5) 0.430(2) 0.993(2) 0.202(17) Uani 0.30(3) 1 d P A 2
Cl3' Cl 0.139(5) 0.4978(19) 0.9713(17) 0.18(2) Uani 0.30(3) 1 d P A 2
N1 N 0.3314(8) 0.6994(5) 0.2759(5) 0.043(2) Uani 1 1 d . . .
N2 N 0.1567(10) 0.6269(6) 0.3002(5) 0.053(3) Uani 1 1 d . . .
N3 N 0.2896(8) 0.8462(5) 0.2525(5) 0.041(2) Uani 1 1 d . . .
N4 N 0.0768(9) 0.8925(5) 0.2546(5) 0.051(3) Uani 1 1 d . . .
N5 N 0.3558(8) 0.7575(5) 0.1412(4) 0.039(2) Uani 1 1 d . . .
N6 N 0.1977(11) 0.7276(5) 0.0567(5) 0.052(3) Uani 1 1 d . . .
N7 N -0.0104(13) 0.8635(7) 0.0850(6) 0.066(3) Uani 1 1 d . . .
N8 N -0.1709(10) 0.6653(7) 0.1918(6) 0.059(3) Uani 1 1 d . . .
O1 O 0.6438(8) 0.8004(5) 0.2613(5) 0.061(2) Uani 1 1 d . . .
H1 H 0.6925 0.7703 0.2456 0.091 Uiso 1 1 calc R . .
O2 O 0.1129(10) 0.8672(5) 0.1039(5) 0.067(3) Uani 1 1 d . . .
O3 O -0.0820(10) 0.8147(6) 0.1045(6) 0.080(3) Uani 1 1 d . . .
O4 O -0.0626(13) 0.9084(7) 0.0467(7) 0.118(5) Uani 1 1 d . . .
O5 O -0.1501(8) 0.7187(5) 0.2293(5) 0.065(3) Uani 1 1 d . . .
O6 O -0.0768(9) 0.6439(6) 0.1566(5) 0.075(3) Uani 1 1 d . . .
O7 O -0.2836(10) 0.6382(6) 0.1885(6) 0.091(4) Uani 1 1 d . . .
O8 O 0.459(3) 0.9295(11) 1.0015(14) 0.138(11) Uani 0.50 1 d P . .
H8A H 0.4851 0.9714 1.0103 0.166 Uiso 0.50 1 d PR . .
H8B H 0.4500 0.9249 0.9581 0.166 Uiso 0.50 1 d PR . .
C1 C 0.5048(10) 0.7844(6) 0.2426(6) 0.043(3) Uani 1 1 d . . .
C2 C 0.4612(11) 0.7176(6) 0.2815(6) 0.039(3) Uani 1 1 d . . .
C3 C 0.2931(11) 0.6418(6) 0.3095(6) 0.041(3) Uani 1 1 d . . .
C4 C 0.1144(13) 0.5708(8) 0.3311(7) 0.061(4) Uani 1 1 d . . .
C5 C 0.1959(16) 0.5253(8) 0.3732(8) 0.074(4) Uani 1 1 d . . .
H5 H 0.1592 0.4859 0.3933 0.089 Uiso 1 1 calc R . .
C6 C 0.3294(15) 0.5410(8) 0.3835(7) 0.067(4) Uani 1 1 d . . .
H6 H 0.3856 0.5120 0.4114 0.081 Uiso 1 1 calc R . .
C7 C 0.3851(12) 0.6009(7) 0.3525(6) 0.049(3) Uani 1 1 d . . .
C8 C 0.5227(11) 0.6228(7) 0.3596(7) 0.053(3) Uani 1 1 d . . .
C9 C 0.5590(12) 0.6798(7) 0.3223(6) 0.050(3) Uani 1 1 d . . .
H9 H 0.6495 0.6937 0.3239 0.060 Uiso 1 1 calc R . .
C10 C 0.6273(14) 0.5835(9) 0.4069(8) 0.080(5) Uani 1 1 d . . .
H10A H 0.7171 0.5985 0.3974 0.121 Uiso 1 1 calc R . .
H10B H 0.6186 0.5339 0.3989 0.121 Uiso 1 1 calc R . .
H10C H 0.6119 0.5937 0.4539 0.121 Uiso 1 1 calc R . .
C11 C 0.4238(11) 0.8476(6) 0.2663(6) 0.038(3) Uani 1 1 d . . .
C12 C 0.2120(11) 0.9013(6) 0.2721(6) 0.042(3) Uani 1 1 d . . .
C13 C -0.0037(12) 0.9455(7) 0.2685(7) 0.056(3) Uani 1 1 d . . .
C14 C 0.0451(14) 1.0069(7) 0.3027(7) 0.061(4) Uani 1 1 d . . .
H14 H -0.0158 1.0426 0.3115 0.073 Uiso 1 1 calc R . .
C15 C 0.1788(13) 1.0153(6) 0.3232(6) 0.049(3) Uani 1 1 d . . .
C16 C 0.2697(12) 0.9606(6) 0.3066(6) 0.043(3) Uani 1 1 d . . .
C17 C 0.4117(12) 0.9602(7) 0.3201(6) 0.053(3) Uani 1 1 d . . .
H17 H 0.4542 0.9981 0.3427 0.063 Uiso 1 1 calc R . .
C18 C 0.4869(12) 0.9052(6) 0.3003(6) 0.047(3) Uani 1 1 d . . .
H18 H 0.5807 0.9055 0.3093 0.056 Uiso 1 1 calc R . .
C19 C -0.1530(12) 0.9369(8) 0.2473(9) 0.084(5) Uani 1 1 d . . .
H19A H -0.1676 0.9438 0.1986 0.126 Uiso 1 1 calc R . .
H19B H -0.2044 0.9711 0.2708 0.126 Uiso 1 1 calc R . .
H19C H -0.1818 0.8905 0.2590 0.126 Uiso 1 1 calc R . .
C20 C 0.2290(15) 1.0793(7) 0.3622(7) 0.071(4) Uani 1 1 d . . .
H20A H 0.1606 1.1153 0.3584 0.106 Uiso 1 1 calc R . .
H20B H 0.3103 1.0962 0.3434 0.106 Uiso 1 1 calc R . .
H20C H 0.2482 1.0674 0.4097 0.106 Uiso 1 1 calc R . .
C21 C 0.4818(11) 0.7747(6) 0.1640(6) 0.043(3) Uani 1 1 d . . .
C22 C 0.3304(11) 0.7459(6) 0.0732(6) 0.044(3) Uani 1 1 d . . .
C23 C 0.1622(14) 0.7125(7) -0.0095(7) 0.057(3) Uani 1 1 d . . .
C24 C 0.2504(17) 0.7158(8) -0.0596(7) 0.073(4) Uani 1 1 d . . .
H24 H 0.2185 0.7051 -0.1044 0.087 Uiso 1 1 calc R . .
C25 C 0.3909(17) 0.7350(8) -0.0471(6) 0.072(4) Uani 1 1 d . . .
C26 C 0.4316(13) 0.7507(7) 0.0242(6) 0.055(3) Uani 1 1 d . . .
C27 C 0.5610(13) 0.7720(8) 0.0504(7) 0.067(4) Uani 1 1 d . . .
H27 H 0.6304 0.7776 0.0209 0.081 Uiso 1 1 calc R . .
C28 C 0.5860(12) 0.7847(7) 0.1205(7) 0.057(4) Uani 1 1 d . . .
H28 H 0.6712 0.7998 0.1379 0.068 Uiso 1 1 calc R . .
C29 C 0.0149(16) 0.6919(9) -0.0257(7) 0.085(5) Uani 1 1 d . . .
H29A H 0.0106 0.6450 -0.0440 0.128 Uiso 1 1 calc R . .
H29B H -0.0265 0.7239 -0.0589 0.128 Uiso 1 1 calc R . .
H29C H -0.0327 0.6937 0.0156 0.128 Uiso 1 1 calc R . .
C30 C 0.4899(18) 0.7416(11) -0.1016(8) 0.114(7) Uani 1 1 d . . .
H30A H 0.4894 0.7890 -0.1185 0.171 Uiso 1 1 calc R . .
H30B H 0.4644 0.7100 -0.1387 0.171 Uiso 1 1 calc R . .
H30C H 0.5794 0.7299 -0.0825 0.171 Uiso 1 1 calc R . .
C31 C 0.275(4) 0.4468(16) 0.9492(14) 0.186(12) Uani 1 1 d . . .
H31A H 0.3365 0.4286 0.9166 0.223 Uiso 0.70(3) 1 calc PR A 1
H31B H 0.1856 0.4289 0.9355 0.223 Uiso 0.70(3) 1 calc PR A 1
H31C H 0.2371 0.4010 0.9376 0.223 Uiso 0.30(3) 1 d PR A 2
H31D H 0.3005 0.4667 0.9060 0.223 Uiso 0.30(3) 1 d PR A 2

loop_
_atom_site_aniso_label
_atom_site_aniso_U_11
_atom_site_aniso_U_22
_atom_site_aniso_U_33
_atom_site_aniso_U_23
_atom_site_aniso_U_13
_atom_site_aniso_U_12
Pb1 0.0316(2) 0.0481(3) 0.0541(3) -0.0036(3) 0.00218(17) -0.0038(2)
Cl1 0.057(2) 0.098(3) 0.129(4) 0.007(3) 0.020(2) -0.026(2)
Cl2 0.270(19) 0.144(9) 0.111(9) 0.001(7) -0.010(10) 0.022(10)
Cl3 0.28(2) 0.137(10) 0.114(8) 0.009(7) -0.002(9) 0.040(10)
Cl2' 0.26(5) 0.19(3) 0.15(3) 0.00(2) 0.01(3) 0.03(3)
Cl3' 0.26(4) 0.17(3) 0.12(2) -0.04(2) -0.05(3) 0.05(3)
N1 0.025(5) 0.048(6) 0.055(6) 0.001(5) 0.000(4) -0.003(4)
N2 0.042(6) 0.061(7) 0.056(7) 0.004(6) 0.004(5) -0.002(5)
N3 0.026(5) 0.051(6) 0.045(6) -0.003(5) 0.005(4) 0.003(4)
N4 0.033(5) 0.056(7) 0.064(7) 0.000(5) 0.004(5) 0.000(5)
N5 0.034(5) 0.047(6) 0.036(5) 0.001(4) 0.001(4) -0.001(4)
N6 0.062(7) 0.046(6) 0.046(6) -0.002(5) -0.005(5) -0.001(5)
N7 0.061(8) 0.073(9) 0.066(9) 0.008(7) 0.010(7) 0.010(7)
N8 0.035(6) 0.073(8) 0.070(8) 0.003(7) 0.000(6) -0.005(6)
O1 0.036(5) 0.074(7) 0.072(7) -0.006(5) 0.001(4) -0.005(4)
O2 0.063(6) 0.058(6) 0.081(7) 0.002(5) 0.016(5) -0.012(5)
O3 0.053(6) 0.089(8) 0.096(8) 0.024(7) 0.000(5) -0.006(6)
O4 0.109(10) 0.133(11) 0.110(10) 0.059(9) 0.001(8) 0.029(8)
O5 0.032(5) 0.080(7) 0.085(7) -0.013(6) 0.014(4) -0.006(4)
O6 0.050(6) 0.098(8) 0.080(7) -0.031(6) 0.021(5) -0.008(5)
O7 0.054(6) 0.121(9) 0.098(9) -0.019(7) 0.011(6) -0.035(6)
O8 0.26(4) 0.055(15) 0.10(2) -0.015(14) 0.02(2) -0.022(18)
C1 0.017(5) 0.060(8) 0.052(7) 0.004(6) -0.001(5) -0.008(5)
C2 0.036(6) 0.044(7) 0.038(7) -0.007(5) 0.000(5) 0.004(5)
C3 0.033(6) 0.051(7) 0.038(7) -0.007(6) 0.003(5) -0.002(5)
C4 0.054(8) 0.064(9) 0.065(10) -0.002(8) 0.014(7) -0.005(7)
C5 0.075(11) 0.064(10) 0.086(12) 0.014(9) 0.025(9) -0.001(8)
C6 0.066(10) 0.069(10) 0.067(10) 0.008(8) 0.006(8) 0.011(8)
C7 0.044(7) 0.054(8) 0.049(8) -0.002(6) 0.006(6) 0.007(6)
C8 0.032(7) 0.067(9) 0.061(9) 0.003(7) 0.005(6) 0.013(6)
C9 0.037(7) 0.056(8) 0.058(8) -0.004(7) 0.003(6) 0.003(6)
C10 0.059(9) 0.107(13) 0.075(11) 0.026(9) -0.005(8) 0.020(9)
C11 0.035(6) 0.041(7) 0.039(7) 0.002(5) 0.004(5) 0.002(5)
C12 0.031(6) 0.037(7) 0.060(8) 0.004(6) 0.012(5) -0.001(5)
C13 0.039(7) 0.056(9) 0.073(10) 0.006(7) 0.010(6) 0.002(6)
C14 0.066(9) 0.045(8) 0.075(10) 0.002(7) 0.031(8) 0.011(7)
C15 0.063(9) 0.036(7) 0.048(8) 0.003(6) 0.014(6) 0.002(6)
C16 0.051(7) 0.042(7) 0.037(7) 0.008(5) 0.004(5) -0.003(6)
C17 0.059(9) 0.049(8) 0.049(8) -0.011(6) -0.005(6) -0.011(6)
C18 0.039(7) 0.051(8) 0.050(8) -0.009(6) 0.002(6) -0.004(6)
C19 0.031(8) 0.091(12) 0.133(15) 0.002(11) 0.024(8) 0.011(7)
C20 0.099(12) 0.045(8) 0.068(10) -0.005(7) 0.002(8) 0.001(8)
C21 0.034(6) 0.046(7) 0.049(7) 0.001(6) 0.012(5) -0.001(5)
C22 0.041(6) 0.045(7) 0.044(7) 0.010(6) 0.000(5) 0.002(5)
C23 0.070(9) 0.053(8) 0.048(8) 0.000(6) -0.002(7) 0.004(7)
C24 0.098(13) 0.082(11) 0.041(8) 0.003(7) 0.025(8) -0.017(9)
C25 0.109(13) 0.079(10) 0.030(7) 0.020(7) 0.024(7) 0.026(9)
C26 0.062(8) 0.060(9) 0.044(7) 0.012(6) 0.013(6) 0.005(7)
C27 0.051(8) 0.108(12) 0.046(8) 0.017(8) 0.022(6) 0.007(8)
C28 0.030(6) 0.081(10) 0.062(9) 0.008(7) 0.015(6) -0.002(6)
C29 0.096(12) 0.105(13) 0.051(9) 0.001(9) -0.025(8) -0.028(10)
C30 0.099(13) 0.19(2) 0.051(10) 0.018(12) 0.027(9) 0.044(14)
C31 0.28(4) 0.17(3) 0.11(2) -0.03(2) -0.02(2) 0.00(3)

loop_
_atom_type_symbol
_atom_type_description
_atom_type_scat_dispersion_real
_atom_type_scat_dispersion_imag
_atom_type_scat_source
C C 0.0033 0.0016 'International Tables Vol C Tables 4.2.6.8 and 6.1.1.4'
H H 0.0000 0.0000 'International Tables Vol C Tables 4.2.6.8 and 6.1.1.4'
N N 0.0061 0.0033 'International Tables Vol C Tables 4.2.6.8 and 6.1.1.4'
O O 0.0106 0.0060 'International Tables Vol C Tables 4.2.6.8 and 6.1.1.4'
Pb Pb -3.3944 10.1111 'International Tables Vol C Tables 4.2.6.8 and 6.1.1.4'
Cl Cl 0.1484 0.1585 'International Tables Vol C Tables 4.2.6.8 and 6.1.1.4'

loop_
_geom_angle_atom_site_label_1
_geom_angle_atom_site_label_2
_geom_angle_atom_site_label_3
_geom_angle
_geom_angle_site_symmetry_1
_geom_angle_site_symmetry_3
_geom_angle_publ_flag
N5 Pb1 N3 66.9(3) . . ?
N5 Pb1 O2 76.5(3) . . ?
N3 Pb1 O2 78.1(3) . . ?
N5 Pb1 O3 115.8(3) . . ?
N3 Pb1 O3 118.0(3) . . ?
O2 Pb1 O3 48.1(3) . . ?
N5 Pb1 N6 49.4(3) . . ?
N3 Pb1 N6 111.2(3) . . ?
O2 Pb1 N6 65.6(3) . . ?
O3 Pb1 N6 76.4(3) . . ?
N5 Pb1 N1 63.7(3) . . ?
N3 Pb1 N1 62.8(3) . . ?
O2 Pb1 N1 132.1(3) . . ?
O3 Pb1 N1 178.9(3) . . ?
N6 Pb1 N1 102.6(3) . . ?
N5 Pb1 N4 109.6(3) . . ?
N3 Pb1 N4 48.8(3) . . ?
O2 Pb1 N4 66.5(3) . . ?
O3 Pb1 N4 79.0(3) . . ?
N6 Pb1 N4 131.1(3) . . ?
N1 Pb1 N4 102.0(3) . . ?
N5 Pb1 O5 163.0(3) . . ?
N3 Pb1 O5 127.4(3) . . ?
O2 Pb1 O5 113.5(3) . . ?
O3 Pb1 O5 68.1(3) . . ?
N6 Pb1 O5 120.4(3) . . ?
N1 Pb1 O5 112.1(3) . . ?
N4 Pb1 O5 87.3(3) . . ?
N5 Pb1 O6 120.4(3) . . ?
N3 Pb1 O6 163.4(3) . . ?
O2 Pb1 O6 117.4(3) . . ?
O3 Pb1 O6 73.8(3) . . ?
N6 Pb1 O6 82.1(3) . . ?
N1 Pb1 O6 105.6(3) . . ?
N4 Pb1 O6 129.5(3) . . ?
O5 Pb1 O6 43.2(3) . . ?
N5 Pb1 N2 99.0(3) . . ?
N3 Pb1 N2 97.2(3) . . ?
O2 Pb1 N2 174.5(3) . . ?
O3 Pb1 N2 137.4(3) . . ?
N6 Pb1 N2 114.0(3) . . ?
N1 Pb1 N2 42.4(2) . . ?
N4 Pb1 N2 112.7(3) . . ?
O5 Pb1 N2 71.7(3) . . ?
O6 Pb1 N2 67.6(3) . . ?
C31 Cl3 H31D 35.3 . . ?
C2 N1 C3 118.4(10) . . ?
C2 N1 Pb1 127.9(7) . . ?
C3 N1 Pb1 113.4(7) . . ?
C4 N2 C3 116.6(11) . . ?
C4 N2 Pb1 153.2(9) . . ?
C3 N2 Pb1 89.8(7) . . ?
C11 N3 C12 119.6(10) . . ?
C11 N3 Pb1 135.3(7) . . ?
C12 N3 Pb1 105.1(6) . . ?
C13 N4 C12 116.4(11) . . ?
C13 N4 Pb1 150.1(9) . . ?
C12 N4 Pb1 93.0(7) . . ?
C21 N5 C22 118.3(9) . . ?
C21 N5 Pb1 136.6(7) . . ?
C22 N5 Pb1 104.1(6) . . ?
C23 N6 C22 117.4(11) . . ?
C23 N6 Pb1 148.8(9) . . ?
C22 N6 Pb1 93.0(7) . . ?
O4 N7 O3 118.9(14) . . ?
O4 N7 O2 120.1(14) . . ?
O3 N7 O2 121.0(12) . . ?
O7 N8 O5 118.8(12) . . ?
O7 N8 O6 122.4(13) . . ?
O5 N8 O6 118.7(10) . . ?
C1 O1 H1 109.5 . . ?
N7 O2 Pb1 96.9(8) . . ?
N7 O3 Pb1 93.9(8) . . ?
N8 O5 Pb1 99.9(7) . . ?
N8 O6 Pb1 97.9(7) . . ?
H8A O8 H8B 108.0 . . ?
O1 C1 C11 105.5(9) . . ?
O1 C1 C21 110.7(9) . . ?
C11 C1 C21 110.5(9) . . ?
O1 C1 C2 110.0(9) . . ?
C11 C1 C2 108.9(9) . . ?
C21 C1 C2 111.1(9) . . ?
N1 C2 C9 122.4(11) . . ?
N1 C2 C1 118.1(9) . . ?
C9 C2 C1 119.4(10) . . ?
N1 C3 N2 114.1(10) . . ?
N1 C3 C7 122.9(10) . . ?
N2 C3 C7 123.0(11) . . ?
N2 C4 C5 125.7(13) . . ?
N2 C4 Cl1 115.9(11) . . ?
C5 C4 Cl1 118.4(11) . . ?
C6 C5 C4 117.6(14) . . ?
C6 C5 H5 121.2 . . ?
C4 C5 H5 121.2 . . ?
C5 C6 C7 121.0(14) . . ?
C5 C6 H6 119.5 . . ?
C7 C6 H6 119.5 . . ?
C8 C7 C6 126.2(12) . . ?
C8 C7 C3 117.7(11) . . ?
C6 C7 C3 116.1(11) . . ?
C9 C8 C7 117.7(11) . . ?
C9 C8 C10 121.1(12) . . ?
C7 C8 C10 121.2(12) . . ?
C8 C9 C2 120.8(11) . . ?
C8 C9 H9 119.6 . . ?
C2 C9 H9 119.6 . . ?
C8 C10 H10A 109.5 . . ?
C8 C10 H10B 109.5 . . ?
H10A C10 H10B 109.5 . . ?
C8 C10 H10C 109.5 . . ?
H10A C10 H10C 109.5 . . ?
H10B C10 H10C 109.5 . . ?
N3 C11 C18 121.0(10) . . ?
N3 C11 C1 117.0(9) . . ?
C18 C11 C1 122.0(10) . . ?
N4 C12 N3 113.0(10) . . ?
N4 C12 C16 124.9(10) . . ?
N3 C12 C16 122.0(10) . . ?
N4 C13 C14 122.5(12) . . ?
N4 C13 C19 116.7(12) . . ?
C14 C13 C19 120.8(12) . . ?
C15 C14 C13 121.8(12) . . ?
C15 C14 H14 119.1 . . ?
C13 C14 H14 119.1 . . ?
C14 C15 C16 117.5(12) . . ?
C14 C15 C20 121.5(12) . . ?
C16 C15 C20 121.0(12) . . ?
C17 C16 C12 116.6(11) . . ?
C17 C16 C15 126.6(11) . . ?
C12 C16 C15 116.8(11) . . ?
C18 C17 C16 120.6(11) . . ?
C18 C17 H17 119.7 . . ?
C16 C17 H17 119.7 . . ?
C17 C18 C11 120.2(11) . . ?
C17 C18 H18 119.9 . . ?
C11 C18 H18 119.9 . . ?
C13 C19 H19A 109.5 . . ?
C13 C19 H19B 109.5 . . ?
H19A C19 H19B 109.5 . . ?
C13 C19 H19C 109.5 . . ?
H19A C19 H19C 109.5 . . ?
H19B C19 H19C 109.5 . . ?
C15 C20 H20A 109.5 . . ?
C15 C20 H20B 109.5 . . ?
H20A C20 H20B 109.5 . . ?
C15 C20 H20C 109.5 . . ?
H20A C20 H20C 109.5 . . ?
H20B C20 H20C 109.5 . . ?
N5 C21 C28 122.9(11) . . ?
N5 C21 C1 115.5(9) . . ?
C28 C21 C1 121.6(10) . . ?
N5 C22 N6 112.4(9) . . ?
N5 C22 C26 123.6(10) . . ?
N6 C22 C26 124.0(11) . . ?
N6 C23 C24 123.0(13) . . ?
N6 C23 C29 115.9(12) . . ?
C24 C23 C29 121.1(13) . . ?
C23 C24 C25 123.3(14) . . ?
C23 C24 H24 118.3 . . ?
C25 C24 H24 118.3 . . ?
C24 C25 C26 114.5(12) . . ?
C24 C25 C30 124.7(14) . . ?
C26 C25 C30 120.8(15) . . ?
C27 C26 C22 115.8(11) . . ?
C27 C26 C25 126.4(12) . . ?
C22 C26 C25 117.8(12) . . ?
C28 C27 C26 120.2(11) . . ?
C28 C27 H27 119.9 . . ?
C26 C27 H27 119.9 . . ?
C21 C28 C27 119.1(12) . . ?
C21 C28 H28 120.5 . . ?
C27 C28 H28 120.5 . . ?
C23 C29 H29A 109.5 . . ?
C23 C29 H29B 109.5 . . ?
H29A C29 H29B 109.5 . . ?
C23 C29 H29C 109.5 . . ?
H29A C29 H29C 109.5 . . ?
H29B C29 H29C 109.5 . . ?
C25 C30 H30A 109.5 . . ?
C25 C30 H30B 109.5 . . ?
H30A C30 H30B 109.5 . . ?
C25 C30 H30C 109.5 . . ?
H30A C30 H30C 109.5 . . ?
H30B C30 H30C 109.5 . . ?
Cl3 C31 Cl2' 105(2) . . ?
Cl3 C31 Cl2 119.8(16) . . ?
Cl2' C31 Cl2 44.7(17) . . ?
Cl3 C31 Cl3' 57.0(18) . . ?
Cl2' C31 Cl3' 130(2) . . ?
Cl2 C31 Cl3' 100(2) . . ?
Cl3 C31 H31A 107.4 . . ?
Cl2' C31 H31A 73.1 . . ?
Cl2 C31 H31A 107.4 . . ?
Cl3' C31 H31A 152.8 . . ?
Cl3 C31 H31B 107.4 . . ?
Cl2' C31 H31B 145.7 . . ?
Cl2 C31 H31B 107.4 . . ?
Cl3' C31 H31B 63.6 . . ?
H31A C31 H31B 106.9 . . ?
Cl3 C31 H31C 149.1 . . ?
Cl2' C31 H31C 105.4 . . ?
Cl2 C31 H31C 86.1 . . ?
Cl3' C31 H31C 105.2 . . ?
H31A C31 H31C 77.0 . . ?
H31B C31 H31C 44.5 . . ?
Cl3 C31 H31D 61.6 . . ?
Cl2' C31 H31D 104.6 . . ?
Cl2 C31 H31D 149.2 . . ?
Cl3' C31 H31D 104.2 . . ?
H31A C31 H31D 50.5 . . ?
H31B C31 H31D 100.4 . . ?
H31C C31 H31D 105.5 . . ?

loop_
_geom_bond_atom_site_label_1
_geom_bond_atom_site_label_2
_geom_bond_distance
_geom_bond_site_symmetry_2
_geom_bond_publ_flag
Pb1 N5 2.578(8) . ?
Pb1 N3 2.611(9) . ?
Pb1 O2 2.627(9) . ?
Pb1 O3 2.693(10) . ?
Pb1 N6 2.808(10) . ?
Pb1 N1 2.851(9) . ?
Pb1 N4 2.876(10) . ?
Pb1 O5 2.923(8) . ?
Pb1 O6 2.963(9) . ?
Pb1 N2 3.335(11) . ?
Cl1 C4 1.741(14) . ?
Cl2 C31 1.68(3) . ?
Cl3 C31 1.67(3) . ?
Cl3 H31D 1.4762 . ?
Cl2' C31 1.67(5) . ?
Cl3' C31 1.74(5) . ?
N1 C2 1.324(13) . ?
N1 C3 1.343(14) . ?
N2 C4 1.308(16) . ?
N2 C3 1.375(14) . ?
N3 C11 1.333(13) . ?
N3 C12 1.369(14) . ?
N4 C13 1.323(15) . ?
N4 C12 1.365(13) . ?
N5 C21 1.332(13) . ?
N5 C22 1.352(14) . ?
N6 C23 1.347(16) . ?
N6 C22 1.371(14) . ?
N7 O4 1.224(15) . ?
N7 O3 1.241(14) . ?
N7 O2 1.249(14) . ?
N8 O7 1.223(13) . ?
N8 O5 1.259(13) . ?
N8 O6 1.261(13) . ?
O1 C1 1.427(12) . ?
O1 H1 0.8200 . ?
O8 H8A 0.8499 . ?
O8 H8B 0.8500 . ?
C1 C11 1.533(15) . ?
C1 C21 1.544(16) . ?
C1 C2 1.557(16) . ?
C2 C9 1.404(16) . ?
C3 C7 1.424(16) . ?
C4 C5 1.407(19) . ?
C5 C6 1.353(19) . ?
C5 H5 0.9300 . ?
C6 C7 1.419(18) . ?
C6 H6 0.9300 . ?
C7 C8 1.418(16) . ?
C8 C9 1.367(17) . ?
C8 C10 1.530(17) . ?
C9 H9 0.9300 . ?
C10 H10A 0.9600 . ?
C10 H10B 0.9600 . ?
C10 H10C 0.9600 . ?
C11 C18 1.403(15) . ?
C12 C16 1.412(16) . ?
C13 C14 1.413(18) . ?
C13 C19 1.512(17) . ?
C14 C15 1.361(17) . ?
C14 H14 0.9300 . ?
C15 C16 1.425(16) . ?
C15 C20 1.501(17) . ?
C16 C17 1.407(16) . ?
C17 C18 1.354(16) . ?
C17 H17 0.9300 . ?
C18 H18 0.9300 . ?
C19 H19A 0.9600 . ?
C19 H19B 0.9600 . ?
C19 H19C 0.9600 . ?
C20 H20A 0.9600 . ?
C20 H20B 0.9600 . ?
C20 H20C 0.9600 . ?
C21 C28 1.391(15) . ?
C22 C26 1.432(16) . ?
C23 C24 1.353(18) . ?
C23 C29 1.517(18) . ?
C24 C25 1.44(2) . ?
C24 H24 0.9300 . ?
C25 C26 1.451(18) . ?
C25 C30 1.497(19) . ?
C26 C27 1.402(18) . ?
C27 C28 1.393(18) . ?
C27 H27 0.9300 . ?
C28 H28 0.9300 . ?
C29 H29A 0.9600 . ?
C29 H29B 0.9600 . ?
C29 H29C 0.9600 . ?
C30 H30A 0.9600 . ?
C30 H30B 0.9600 . ?
C30 H30C 0.9600 . ?
C31 H31A 0.9700 . ?
C31 H31B 0.9700 . ?
C31 H31C 0.9700 . ?
C31 H31D 0.9701 . ?

loop_
_geom_torsion_atom_site_label_1
_geom_torsion_atom_site_label_2
_geom_torsion_atom_site_label_3
_geom_torsion_atom_site_label_4
_geom_torsion
_geom_torsion_site_symmetry_1
_geom_torsion_site_symmetry_2
_geom_torsion_site_symmetry_3
_geom_torsion_site_symmetry_4
_geom_torsion_publ_flag
N5 Pb1 N1 C2 33.3(9) . . . . ?
N3 Pb1 N1 C2 -42.9(9) . . . . ?
O2 Pb1 N1 C2 -3.8(11) . . . . ?
O3 Pb1 N1 C2 94(16) . . . . ?
N6 Pb1 N1 C2 64.6(9) . . . . ?
N4 Pb1 N1 C2 -72.8(9) . . . . ?
O5 Pb1 N1 C2 -164.8(9) . . . . ?
O6 Pb1 N1 C2 149.9(9) . . . . ?
N2 Pb1 N1 C2 176.5(11) . . . . ?
N5 Pb1 N1 C3 -140.1(8) . . . . ?
N3 Pb1 N1 C3 143.7(8) . . . . ?
O2 Pb1 N1 C3 -177.2(7) . . . . ?
O3 Pb1 N1 C3 -79(16) . . . . ?
N6 Pb1 N1 C3 -108.8(8) . . . . ?
N4 Pb1 N1 C3 113.7(8) . . . . ?
O5 Pb1 N1 C3 21.8(8) . . . . ?
O6 Pb1 N1 C3 -23.6(8) . . . . ?
N2 Pb1 N1 C3 3.1(7) . . . . ?
N5 Pb1 N2 C4 -139(2) . . . . ?
N3 Pb1 N2 C4 153(2) . . . . ?
O2 Pb1 N2 C4 -175(3) . . . . ?
O3 Pb1 N2 C4 6(2) . . . . ?
N6 Pb1 N2 C4 -90(2) . . . . ?
N1 Pb1 N2 C4 -172(2) . . . . ?
N4 Pb1 N2 C4 105(2) . . . . ?
O5 Pb1 N2 C4 25.8(19) . . . . ?
O6 Pb1 N2 C4 -20.2(19) . . . . ?
N5 Pb1 N2 C3 30.1(7) . . . . ?
N3 Pb1 N2 C3 -37.5(7) . . . . ?
O2 Pb1 N2 C3 -5(3) . . . . ?
O3 Pb1 N2 C3 175.6(6) . . . . ?
N6 Pb1 N2 C3 79.6(7) . . . . ?
N1 Pb1 N2 C3 -2.8(6) . . . . ?
N4 Pb1 N2 C3 -85.7(7) . . . . ?
O5 Pb1 N2 C3 -164.6(7) . . . . ?
O6 Pb1 N2 C3 149.3(7) . . . . ?
N5 Pb1 N3 C11 -29.7(10) . . . . ?
O2 Pb1 N3 C11 -109.9(11) . . . . ?
O3 Pb1 N3 C11 -137.6(10) . . . . ?
N6 Pb1 N3 C11 -52.1(11) . . . . ?
N1 Pb1 N3 C11 41.6(10) . . . . ?
N4 Pb1 N3 C11 -178.9(12) . . . . ?
O5 Pb1 N3 C11 139.5(10) . . . . ?
O6 Pb1 N3 C11 89.8(13) . . . . ?
N2 Pb1 N3 C11 67.1(10) . . . . ?
N5 Pb1 N3 C12 148.2(8) . . . . ?
O2 Pb1 N3 C12 68.0(7) . . . . ?
O3 Pb1 N3 C12 40.2(8) . . . . ?
N6 Pb1 N3 C12 125.7(7) . . . . ?
N1 Pb1 N3 C12 -140.6(8) . . . . ?
N4 Pb1 N3 C12 -1.0(6) . . . . ?
O5 Pb1 N3 C12 -42.6(8) . . . . ?
O6 Pb1 N3 C12 -92.4(11) . . . . ?
N2 Pb1 N3 C12 -115.0(7) . . . . ?
N5 Pb1 N4 C13 141.6(17) . . . . ?
N3 Pb1 N4 C13 171.6(19) . . . . ?
O2 Pb1 N4 C13 76.8(17) . . . . ?
O3 Pb1 N4 C13 27.9(17) . . . . ?
N6 Pb1 N4 C13 88.8(18) . . . . ?
N1 Pb1 N4 C13 -152.3(17) . . . . ?
O5 Pb1 N4 C13 -40.3(17) . . . . ?
O6 Pb1 N4 C13 -30.1(19) . . . . ?
N2 Pb1 N4 C13 -109.1(17) . . . . ?
N5 Pb1 N4 C12 -29.0(7) . . . . ?
N3 Pb1 N4 C12 1.0(6) . . . . ?
O2 Pb1 N4 C12 -93.8(7) . . . . ?
O3 Pb1 N4 C12 -142.6(7) . . . . ?
N6 Pb1 N4 C12 -81.7(8) . . . . ?
N1 Pb1 N4 C12 37.1(7) . . . . ?
O5 Pb1 N4 C12 149.1(7) . . . . ?
O6 Pb1 N4 C12 159.3(6) . . . . ?
N2 Pb1 N4 C12 80.3(7) . . . . ?
N3 Pb1 N5 C21 21.8(10) . . . . ?
O2 Pb1 N5 C21 104.5(11) . . . . ?
O3 Pb1 N5 C21 132.9(10) . . . . ?
N6 Pb1 N5 C21 173.8(12) . . . . ?
N1 Pb1 N5 C21 -48.1(10) . . . . ?
N4 Pb1 N5 C21 45.9(11) . . . . ?
O5 Pb1 N5 C21 -127.7(12) . . . . ?
O6 Pb1 N5 C21 -141.5(10) . . . . ?
N2 Pb1 N5 C21 -72.2(11) . . . . ?
N3 Pb1 N5 C22 -145.7(8) . . . . ?
O2 Pb1 N5 C22 -63.0(7) . . . . ?
O3 Pb1 N5 C22 -34.6(8) . . . . ?
N6 Pb1 N5 C22 6.3(6) . . . . ?
N1 Pb1 N5 C22 144.3(8) . . . . ?
N4 Pb1 N5 C22 -121.6(7) . . . . ?
O5 Pb1 N5 C22 64.8(12) . . . . ?
O6 Pb1 N5 C22 51.0(8) . . . . ?
N2 Pb1 N5 C22 120.2(7) . . . . ?
N5 Pb1 N6 C23 -173.4(17) . . . . ?
N3 Pb1 N6 C23 -145.9(16) . . . . ?
O2 Pb1 N6 C23 -80.6(16) . . . . ?
O3 Pb1 N6 C23 -30.8(16) . . . . ?
N1 Pb1 N6 C23 148.7(16) . . . . ?
N4 Pb1 N6 C23 -92.7(16) . . . . ?
O5 Pb1 N6 C23 23.4(17) . . . . ?
O6 Pb1 N6 C23 44.3(16) . . . . ?
N2 Pb1 N6 C23 105.4(16) . . . . ?
N5 Pb1 N6 C22 -6.0(6) . . . . ?
N3 Pb1 N6 C22 21.5(7) . . . . ?
O2 Pb1 N6 C22 86.8(7) . . . . ?
O3 Pb1 N6 C22 136.6(7) . . . . ?
N1 Pb1 N6 C22 -43.9(7) . . . . ?
N4 Pb1 N6 C22 74.7(7) . . . . ?
O5 Pb1 N6 C22 -169.2(6) . . . . ?
O6 Pb1 N6 C22 -148.2(7) . . . . ?
N2 Pb1 N6 C22 -87.1(7) . . . . ?
O4 N7 O2 Pb1 175.2(12) . . . . ?
O3 N7 O2 Pb1 -4.7(14) . . . . ?
N5 Pb1 O2 N7 147.3(8) . . . . ?
N3 Pb1 O2 N7 -144.0(8) . . . . ?
O3 Pb1 O2 N7 2.5(7) . . . . ?
N6 Pb1 O2 N7 96.0(8) . . . . ?
N1 Pb1 O2 N7 -179.0(7) . . . . ?
N4 Pb1 O2 N7 -93.9(8) . . . . ?
O5 Pb1 O2 N7 -18.1(8) . . . . ?
O6 Pb1 O2 N7 29.8(8) . . . . ?
N2 Pb1 O2 N7 -177(3) . . . . ?
O4 N7 O3 Pb1 -175.4(12) . . . . ?
O2 N7 O3 Pb1 4.6(13) . . . . ?
N5 Pb1 O3 N7 -41.0(9) . . . . ?
N3 Pb1 O3 N7 35.2(9) . . . . ?
O2 Pb1 O3 N7 -2.5(7) . . . . ?
N6 Pb1 O3 N7 -71.8(8) . . . . ?
N1 Pb1 O3 N7 -102(16) . . . . ?
N4 Pb1 O3 N7 65.6(8) . . . . ?
O5 Pb1 O3 N7 157.1(9) . . . . ?
O6 Pb1 O3 N7 -157.4(9) . . . . ?
N2 Pb1 O3 N7 177.4(7) . . . . ?
O7 N8 O5 Pb1 -171.0(10) . . . . ?
O6 N8 O5 Pb1 5.6(13) . . . . ?
N5 Pb1 O5 N8 -20.6(14) . . . . ?
N3 Pb1 O5 N8 -164.5(7) . . . . ?
O2 Pb1 O5 N8 102.6(8) . . . . ?
O3 Pb1 O5 N8 86.2(8) . . . . ?
N6 Pb1 O5 N8 28.1(8) . . . . ?
N1 Pb1 O5 N8 -92.6(8) . . . . ?
N4 Pb1 O5 N8 165.5(8) . . . . ?
O6 Pb1 O5 N8 -3.1(7) . . . . ?
N2 Pb1 O5 N8 -79.5(7) . . . . ?
O7 N8 O6 Pb1 171.0(11) . . . . ?
O5 N8 O6 Pb1 -5.5(12) . . . . ?
N5 Pb1 O6 N8 177.2(7) . . . . ?
N3 Pb1 O6 N8 65.4(13) . . . . ?
O2 Pb1 O6 N8 -92.9(8) . . . . ?
O3 Pb1 O6 N8 -72.1(8) . . . . ?
N6 Pb1 O6 N8 -150.1(8) . . . . ?
N1 Pb1 O6 N8 108.9(8) . . . . ?
N4 Pb1 O6 N8 -11.9(9) . . . . ?
O5 Pb1 O6 N8 3.0(7) . . . . ?
N2 Pb1 O6 N8 89.8(8) . . . . ?
C3 N1 C2 C9 -1.3(16) . . . . ?
Pb1 N1 C2 C9 -174.4(8) . . . . ?
C3 N1 C2 C1 -179.9(10) . . . . ?
Pb1 N1 C2 C1 6.9(14) . . . . ?
O1 C1 C2 N1 173.0(9) . . . . ?
C11 C1 C2 N1 57.8(13) . . . . ?
C21 C1 C2 N1 -64.1(13) . . . . ?
O1 C1 C2 C9 -5.7(15) . . . . ?
C11 C1 C2 C9 -120.9(11) . . . . ?
C21 C1 C2 C9 117.2(11) . . . . ?
C2 N1 C3 N2 -179.7(10) . . . . ?
Pb1 N1 C3 N2 -5.6(12) . . . . ?
C2 N1 C3 C7 2.0(17) . . . . ?
Pb1 N1 C3 C7 176.1(9) . . . . ?
C4 N2 C3 N1 179.1(11) . . . . ?
Pb1 N2 C3 N1 4.4(9) . . . . ?
C4 N2 C3 C7 -2.5(18) . . . . ?
Pb1 N2 C3 C7 -177.3(10) . . . . ?
C3 N2 C4 C5 1(2) . . . . ?
Pb1 N2 C4 C5 169.1(13) . . . . ?
C3 N2 C4 Cl1 -179.4(9) . . . . ?
Pb1 N2 C4 Cl1 -11(3) . . . . ?
N2 C4 C5 C6 1(2) . . . . ?
Cl1 C4 C5 C6 -179.1(11) . . . . ?
C4 C5 C6 C7 0(2) . . . . ?
C5 C6 C7 C8 179.7(14) . . . . ?
C5 C6 C7 C3 -1(2) . . . . ?
N1 C3 C7 C8 0.1(18) . . . . ?
N2 C3 C7 C8 -178.0(11) . . . . ?
N1 C3 C7 C6 -179.1(12) . . . . ?
N2 C3 C7 C6 2.7(18) . . . . ?
C6 C7 C8 C9 176.2(13) . . . . ?
C3 C7 C8 C9 -3.0(18) . . . . ?
C6 C7 C8 C10 -3(2) . . . . ?
C3 C7 C8 C10 177.7(12) . . . . ?
C7 C8 C9 C2 3.7(19) . . . . ?
C10 C8 C9 C2 -176.9(12) . . . . ?
N1 C2 C9 C8 -1.6(18) . . . . ?
C1 C2 C9 C8 177.0(11) . . . . ?
C12 N3 C11 C18 -0.4(16) . . . . ?
Pb1 N3 C11 C18 177.1(8) . . . . ?
C12 N3 C11 C1 -179.6(10) . . . . ?
Pb1 N3 C11 C1 -2.0(16) . . . . ?
O1 C1 C11 N3 178.0(9) . . . . ?
C21 C1 C11 N3 58.4(13) . . . . ?
C2 C1 C11 N3 -64.0(12) . . . . ?
O1 C1 C11 C18 -1.2(15) . . . . ?
C21 C1 C11 C18 -120.8(11) . . . . ?
C2 C1 C11 C18 116.9(11) . . . . ?
C13 N4 C12 N3 -176.3(11) . . . . ?
Pb1 N4 C12 N3 -1.6(10) . . . . ?
C13 N4 C12 C16 3.4(18) . . . . ?
Pb1 N4 C12 C16 178.2(11) . . . . ?
C11 N3 C12 N4 -180.0(10) . . . . ?
Pb1 N3 C12 N4 1.8(11) . . . . ?
C11 N3 C12 C16 0.3(17) . . . . ?
Pb1 N3 C12 C16 -177.9(9) . . . . ?
C12 N4 C13 C14 -3.1(19) . . . . ?
Pb1 N4 C13 C14 -172.5(11) . . . . ?
C12 N4 C13 C19 178.2(12) . . . . ?
Pb1 N4 C13 C19 9(2) . . . . ?
N4 C13 C14 C15 0(2) . . . . ?
C19 C13 C14 C15 179.0(13) . . . . ?
C13 C14 C15 C16 2.3(19) . . . . ?
C13 C14 C15 C20 -177.4(12) . . . . ?
N4 C12 C16 C17 -179.8(11) . . . . ?
N3 C12 C16 C17 -0.1(17) . . . . ?
N4 C12 C16 C15 -0.9(18) . . . . ?
N3 C12 C16 C15 178.8(10) . . . . ?
C14 C15 C16 C17 176.8(12) . . . . ?
C20 C15 C16 C17 -3.4(19) . . . . ?
C14 C15 C16 C12 -2.0(17) . . . . ?
C20 C15 C16 C12 177.7(11) . . . . ?
C12 C16 C17 C18 0.1(18) . . . . ?
C15 C16 C17 C18 -178.8(12) . . . . ?
C16 C17 C18 C11 -0.2(19) . . . . ?
N3 C11 C18 C17 0.4(18) . . . . ?
C1 C11 C18 C17 179.6(11) . . . . ?
C22 N5 C21 C28 3.5(17) . . . . ?
Pb1 N5 C21 C28 -162.8(9) . . . . ?
C22 N5 C21 C1 -177.7(10) . . . . ?
Pb1 N5 C21 C1 16.1(16) . . . . ?
O1 C1 C21 N5 178.1(10) . . . . ?
C11 C1 C21 N5 -65.4(12) . . . . ?
C2 C1 C21 N5 55.6(13) . . . . ?
O1 C1 C21 C28 -3.1(16) . . . . ?
C11 C1 C21 C28 113.4(12) . . . . ?
C2 C1 C21 C28 -125.6(12) . . . . ?
C21 N5 C22 N6 179.1(10) . . . . ?
Pb1 N5 C22 N6 -10.6(11) . . . . ?
C21 N5 C22 C26 0.3(17) . . . . ?
Pb1 N5 C22 C26 170.6(10) . . . . ?
C23 N6 C22 N5 -177.8(10) . . . . ?
Pb1 N6 C22 N5 9.5(9) . . . . ?
C23 N6 C22 C26 1.0(17) . . . . ?
Pb1 N6 C22 C26 -171.7(10) . . . . ?
C22 N6 C23 C24 -1.2(19) . . . . ?
Pb1 N6 C23 C24 164.6(12) . . . . ?
C22 N6 C23 C29 179.5(12) . . . . ?
Pb1 N6 C23 C29 -15(2) . . . . ?
N6 C23 C24 C25 1(2) . . . . ?
C29 C23 C24 C25 179.9(14) . . . . ?
C23 C24 C25 C26 0(2) . . . . ?
C23 C24 C25 C30 -177.8(15) . . . . ?
N5 C22 C26 C27 -3.0(18) . . . . ?
N6 C22 C26 C27 178.4(12) . . . . ?
N5 C22 C26 C25 178.5(11) . . . . ?
N6 C22 C26 C25 -0.2(18) . . . . ?
C24 C25 C26 C27 -178.7(14) . . . . ?
C30 C25 C26 C27 -1(2) . . . . ?
C24 C25 C26 C22 -0.4(18) . . . . ?
C30 C25 C26 C22 177.7(13) . . . . ?
C22 C26 C27 C28 2(2) . . . . ?
C25 C26 C27 C28 -179.5(14) . . . . ?
N5 C21 C28 C27 -4(2) . . . . ?
C1 C21 C28 C27 176.9(12) . . . . ?
C26 C27 C28 C21 1(2) . . . . ?
